data_7716870
loop_
_publ_author_name
'O'Callaghan, Charley'
'Greenacre, Victoria K.'
'King, Rhys P.'
'Grigg, Julian'
'Herniman, Julie M.'
'McRobbie, Graeme'
'Reid, Gillian'

_publ_section_title
;
 Synthesis and properties of metal trifluoride complexes with
 amide-functionalised tacn macrocycles and radiofluorination of
 [GaF<sub>3</sub>(L1)] by <sup>18</sup>F/<sup>19</sup>F isotopic exchange.
;
_journal_issue 35
_journal_name_full 'Dalton transactions (Cambridge, England : 2003)'
_journal_page_first 14897
_journal_page_last 14909
_journal_paper_doi 10.1039/d4dt02074j
_journal_volume 53
_journal_year 2024
_chemical_formula_moiety 'C20 H34 F3 Ga N4 O, 0.067[H2O]'
_chemical_formula_sum 'C20 H34.13 F3 Ga N4 O1.07'
_chemical_formula_weight 474.489
_space_group_crystal_system trigonal
_space_group_IT_number 148
_space_group_name_Hall '-R 3'
_space_group_name_H-M_alt 'R -3 :H'
_symmetry_Int_Tables_number 148
_atom_sites_solution_primary dual
_audit_creation_date 2024-01-17
_audit_creation_method
;
Olex2 1.5-alpha
(compiled 2023.08.24 svn.re1ec1418 for OlexSys, GUI svn.r6817)
;
_audit_update_record
;
2024-05-16 deposited with the CCDC.	2024-08-21 downloaded from the CCDC.
;
_cell_angle_alpha 90
_cell_angle_beta 90
_cell_angle_gamma 120
_cell_formula_units_Z 18
_cell_length_a 33.4699(7)
_cell_length_b 33.4699(7)
_cell_length_c 10.3165(2)
_cell_measurement_reflns_used 26160
_cell_measurement_temperature 100
_cell_measurement_theta_max 32.4660
_cell_measurement_theta_min 2.0810
_cell_volume 10008.6(4)
_computing_cell_refinement 'CrysAlisPro 1.171.43.101a (Rigaku OD, 2023)'
_computing_data_collection 'CrysAlisPro 1.171.43.101a (Rigaku OD, 2023)'
_computing_data_reduction 'CrysAlisPro 1.171.43.101a (Rigaku OD, 2023)'
_computing_molecular_graphics 'Olex2 1.5-alpha (Dolomanov et al., 2009)'
_computing_publication_material 'Olex2 1.5-alpha (Dolomanov et al., 2009)'
_computing_structure_refinement 'olex2.refine 1.5-alpha (Bourhis et al., 2015)'
_computing_structure_solution 'SHELXT 2018/2 (Sheldrick, 2018)'
_diffrn_ambient_temperature 100
_diffrn_detector 'Hybrid Pixel Array Detector'
_diffrn_detector_area_resol_mean 10.0000
_diffrn_detector_type HyPix
_diffrn_measured_fraction_theta_full 0.9998
_diffrn_measured_fraction_theta_max 0.8782
_diffrn_measurement_details
;
List of Runs (angles in degrees, time in seconds):

  # Type    Start    End  Width  t~exp~   \w     \q     \k     \f   Frames
#--------------------------------------------------------------------------
  1  \w      1.00  56.00   0.20    1.20    --   12.24  57.00 -60.00  275
  2  \w    -32.00  18.00   0.20    1.20    --  -12.09  77.00 -90.00  250
  3  \w    -65.00 -22.00   0.20    1.20    --   12.24 -19.00 -90.00  215
  4  \w    -89.00  -7.00   0.20    1.20    --  -12.09 -25.00  31.00  410
  5  \w    -60.00 -11.00   0.20    1.20    --   12.24 -57.00 150.00  245
;
_diffrn_measurement_device 'four-circle diffractometer'
_diffrn_measurement_device_type 'ROD, Synergy Custom system, HyPix'
_diffrn_measurement_method '\w scans'
_diffrn_orient_matrix_type 'CrysAlisPro convention (1999,Acta A55,543-557)'
_diffrn_orient_matrix_UB_11 0.0058462000
_diffrn_orient_matrix_UB_12 0.0233264000
_diffrn_orient_matrix_UB_13 0.0089597000
_diffrn_orient_matrix_UB_21 -0.0224226000
_diffrn_orient_matrix_UB_22 -0.0055281000
_diffrn_orient_matrix_UB_23 -0.0203503000
_diffrn_orient_matrix_UB_31 -0.0078220000
_diffrn_orient_matrix_UB_32 -0.0049441000
_diffrn_orient_matrix_UB_33 0.0650701000
_diffrn_radiation_monochromator mirror
_diffrn_radiation_probe x-ray
_diffrn_radiation_type 'Mo K\a'
_diffrn_radiation_wavelength 0.71073
_diffrn_reflns_av_R_equivalents 0.0201
_diffrn_reflns_av_unetI/netI 0.0184
_diffrn_reflns_Laue_measured_fraction_full 0.9998
_diffrn_reflns_Laue_measured_fraction_max 0.8782
_diffrn_reflns_limit_h_max 48
_diffrn_reflns_limit_h_min -48
_diffrn_reflns_limit_k_max 47
_diffrn_reflns_limit_k_min -41
_diffrn_reflns_limit_l_max 15
_diffrn_reflns_limit_l_min -15
_diffrn_reflns_number 31588
_diffrn_reflns_point_group_measured_fraction_full 0.9998
_diffrn_reflns_point_group_measured_fraction_max 0.8782
_diffrn_reflns_theta_full 25.2417
_diffrn_reflns_theta_max 32.33
_diffrn_reflns_theta_min 2.10
_diffrn_source 'Rotating-anode X-ray tube'
_diffrn_source_type 'Rigaku (Mo) X-ray Source'
_exptl_absorpt_coefficient_mu 1.280
_exptl_absorpt_correction_T_max 1.00000
_exptl_absorpt_correction_T_min 0.66044
_exptl_absorpt_correction_type multi-scan
_exptl_absorpt_process_details
;
CrysAlisPro 1.171.43.101a (Rigaku Oxford Diffraction, 2023)
Empirical absorption correction using spherical harmonics,
implemented in SCALE3 ABSPACK scaling algorithm.
;
_exptl_crystal_colour colourless
_exptl_crystal_colour_primary colourless
_exptl_crystal_density_diffrn 1.417
_exptl_crystal_description plate
_exptl_crystal_F_000 4484.659
_exptl_crystal_recrystallization_method 'Re-crystallisation from solvent'
_exptl_crystal_size_max 0.5
_exptl_crystal_size_mid 0.3
_exptl_crystal_size_min 0.2
_refine_diff_density_max 0.2703
_refine_diff_density_min -0.1814
_refine_diff_density_rms 0.0414
_refine_ls_d_res_high 0.6646
_refine_ls_d_res_low 9.7193
_refine_ls_goodness_of_fit_ref 1.0314
_refine_ls_hydrogen_treatment refall
_refine_ls_matrix_type full
_refine_ls_number_constraints 0
_refine_ls_number_parameters 568
_refine_ls_number_reflns 6970
_refine_ls_number_restraints 0
_refine_ls_restrained_S_all 1.0314
_refine_ls_R_factor_all 0.0174
_refine_ls_R_factor_gt 0.0136
_refine_ls_shift/su_max 0.0007
_refine_ls_shift/su_mean 0.0001
_refine_ls_structure_factor_coef Fsqd
_refine_ls_weighting_details 'w=1/[\s^2^(Fo^2^)+(0.0120P)^2^] where P=(Fo^2^+2Fc^2^)/3'
_refine_ls_weighting_scheme calc
_refine_ls_wR_factor_gt 0.0264
_refine_ls_wR_factor_ref 0.0270
_reflns_Friedel_coverage 0.0
_reflns_limit_h_max 42
_reflns_limit_h_min 0
_reflns_limit_k_max 43
_reflns_limit_k_min 0
_reflns_limit_l_max 15
_reflns_limit_l_min -15
_reflns_number_gt 6293
_reflns_number_total 6970
_reflns_threshold_expression I>=2u(I)
_cod_data_source_file d4dt02074j2.cif
_cod_data_source_block GR_CBG_GaF3L3_auto
_cod_depositor_comments 'Adding full bibliography for 7716867--7716872.cif.'
_cod_original_sg_symbol_H-M 'R -3'
_cod_original_formula_sum 'C20 H34.13 F3 Ga1 N4 O1.07'
_cod_database_code 7716870
_chemical_oxdiff_formula GaF3C20H34N4O
_olex2_refinement_description
;
;
_olex2_refine_details
;
Refinement using NoSpherA2, an implementation of
NOn-SPHERical Atom-form-factors in Olex2.
Please cite:
F. Kleemiss et al. Chem. Sci. DOI 10.1039/D0SC05526C - 2021
NoSpherA2 implementation of HAR makes use of
tailor-made aspherical atomic form factors calculated
on-the-fly from a Hirshfeld-partitioned electron density (ED) - not from
spherical-atom form factors.

The ED is calculated from a gaussian basis set single determinant SCF
wavefunction - either Hartree-Fock or DFT using selected funtionals
 - for a fragment of the crystal.
This fragment can be embedded in an electrostatic crystal field by employing cluster charges
or modelled using implicit solvation models, depending on the software used.
The following options were used:
   SOFTWARE:       ORCA 5.0
   PARTITIONING:   NoSpherA2
   INT ACCURACY:   Normal
   METHOD:         R2SCAN
   BASIS SET:      def2-TZVP
   CHARGE:         0
   MULTIPLICITY:   1
   DATE:           2024-01-12_19-17-00
;
_smtbx_masks_special_details
;
A solvent mask was calculated and 12 electrons were 
found in a volume of 747\%A^3^ in 2 voids per unit cell. 
This is consistent with the presence of 
0.067[H2O] per Formula Unit 
which account for 12 electrons 
per unit cell.
;
_smtbx_masks_void_probe_radius 1.2
_smtbx_masks_void_truncation_radius 1.2
_olex2_submission_special_instructions 'No special instructions were received'
_oxdiff_exptl_absorpt_empirical_details
;
Empirical correction (ABSPACK) includes:
- Absorption correction using spherical harmonics
- Frame scaling
;
_oxdiff_exptl_absorpt_empirical_full_max 1.416
_oxdiff_exptl_absorpt_empirical_full_min 0.704

loop_
_space_group_symop_id
_space_group_symop_operation_xyz
1 x,y,z
2 -y,x-y,z
3 -x+y,-x,z
4 -x,-y,-z
5 y,-x+y,-z
6 x-y,x,-z
7 x+1/3,y+2/3,z+2/3
8 -y+1/3,x-y+2/3,z+2/3
9 -x+y+1/3,-x+2/3,z+2/3
10 -x+1/3,-y+2/3,-z+2/3
11 y+1/3,-x+y+2/3,-z+2/3
12 x-y+1/3,x+2/3,-z+2/3
13 x+2/3,y+1/3,z+1/3
14 -y+2/3,x-y+1/3,z+1/3
15 -x+y+2/3,-x+1/3,z+1/3
16 -x+2/3,-y+1/3,-z+1/3
17 y+2/3,-x+y+1/3,-z+1/3
18 x-y+2/3,x+1/3,-z+1/3

loop_
_atom_site_label
_atom_site_type_symbol
_atom_site_fract_x
_atom_site_fract_y
_atom_site_fract_z
_atom_site_U_iso_or_equiv
_atom_site_adp_type
_atom_site_occupancy
_atom_site_refinement_flags_posn
Ga1 Ga 0.4106446(17) 0.5120140(18) 0.586245(4) 0.012187(19) Uani 1.000000 .
F2 F 0.448653(9) 0.491756(10) 0.65639(2) 0.01641(6) Uani 1.000000 .
F3 F 0.413140(10) 0.548688(10) 0.72046(2) 0.01841(6) Uani 1.000000 .
F1 F 0.457634(10) 0.558537(10) 0.49260(3) 0.01858(6) Uani 1.000000 .
O1 O 0.396707(13) 0.420222(14) 0.19277(3) 0.02637(9) Uani 1.000000 .
N4 N 0.475526(15) 0.459924(15) 0.18676(4) 0.01406(8) Uani 1.000000 .
N2 N 0.353160(14) 0.449163(14) 0.67095(4) 0.01465(8) Uani 1.000000 .
N1 N 0.395199(13) 0.467962(14) 0.41783(4) 0.01443(8) Uani 1.000000 .
N3 N 0.353835(15) 0.519985(15) 0.50683(4) 0.01845(9) Uani 1.000000 .
C2 C 0.356910(19) 0.412520(18) 0.59953(5) 0.01710(10) Uani 1.000000 .
C6 C 0.378032(19) 0.48896(2) 0.32180(5) 0.01844(10) Uani 1.000000 .
C4 C 0.31679(2) 0.49543(2) 0.60581(5) 0.02111(11) Uani 1.000000 .
C8 C 0.434148(17) 0.447515(17) 0.24091(4) 0.01608(9) Uani 1.000000 .
C3 C 0.309154(17) 0.447912(19) 0.63944(5) 0.01911(10) Uani 1.000000 .
C7 C 0.438517(17) 0.470785(19) 0.37253(5) 0.01577(10) Uani 1.000000 .
C14 C 0.528078(18) 0.453290(17) 0.04315(5) 0.01610(10) Uani 1.000000 .
C12 C 0.505693(19) 0.420204(18) -0.17129(5) 0.02029(11) Uani 1.000000 .
C9 C 0.483485(16) 0.445240(16) 0.06628(4) 0.01322(9) Uani 1.000000 .
C10 C 0.449801(19) 0.424258(18) -0.02986(4) 0.01770(10) Uani 1.000000 .
C13 C 0.538961(19) 0.440892(18) -0.07454(5) 0.01884(10) Uani 1.000000 .
C15 C 0.359197(19) 0.444595(18) 0.81516(4) 0.01730(10) Uani 1.000000 .
C11 C 0.461346(19) 0.412051(19) -0.14763(5) 0.02114(11) Uani 1.000000 .
C17 C 0.34826(2) 0.47564(2) 0.89871(5) 0.02196(11) Uani 1.000000 .
C16 C 0.33029(2) 0.39503(2) 0.86502(6) 0.02462(12) Uani 1.000000 .
C1 C 0.359769(18) 0.419884(18) 0.45341(5) 0.01705(10) Uani 1.000000 .
C5 C 0.340069(19) 0.49600(2) 0.37927(5) 0.02092(11) Uani 1.000000 .
C19 C 0.40025(3) 0.59759(3) 0.39570(7) 0.03290(14) Uani 1.000000 .
C18 C 0.36458(2) 0.56949(2) 0.49949(6) 0.02736(12) Uani 1.000000 .
C20 C 0.32145(3) 0.57388(3) 0.47918(9) 0.04314(18) Uani 1.000000 .
H4 H 0.5032(2) 0.4793(2) 0.2394(6) 0.0324(17) Uani 1.000000 .
H10 H 0.4156(2) 0.4176(2) -0.0127(6) 0.0382(18) Uani 1.000000 .
H11 H 0.4350(2) 0.3964(2) -0.2206(6) 0.0457(19) Uani 1.000000 .
H12 H 0.5139(2) 0.4111(2) -0.2640(6) 0.0442(19) Uani 1.000000 .
H13 H 0.5737(2) 0.4471(2) -0.0894(5) 0.0345(17) Uani 1.000000 .
H14 H 0.5534(2) 0.4677(2) 0.1176(6) 0.0402(18) Uani 1.000000 .
H2a H 0.3889(2) 0.4139(2) 0.6352(6) 0.0300(16) Uani 1.000000 .
H2b H 0.3268(2) 0.3783(2) 0.6188(6) 0.0318(16) Uani 1.000000 .
H6a H 0.4076(2) 0.5226(2) 0.2976(6) 0.0310(16) Uani 1.000000 .
H6b H 0.3654(2) 0.4672(2) 0.2351(6) 0.0361(17) Uani 1.000000 .
H4a H 0.3283(2) 0.5177(2) 0.6907(6) 0.0345(17) Uani 1.000000 .
H4b H 0.2846(2) 0.4913(2) 0.5735(6) 0.0406(18) Uani 1.000000 .
H3a H 0.2922(2) 0.4239(2) 0.5591(5) 0.0310(16) Uani 1.000000 .
H3b H 0.2849(2) 0.4343(2) 0.7194(6) 0.0330(16) Uani 1.000000 .
H7a H 0.4646(2) 0.5072(2) 0.3677(5) 0.0300(16) Uani 1.000000 .
H7b H 0.4504(2) 0.4553(2) 0.4466(5) 0.0307(16) Uani 1.000000 .
H15 H 0.3960(2) 0.4555(2) 0.8247(5) 0.0279(15) Uani 1.000000 .
H17a H 0.3670(2) 0.5114(2) 0.8680(6) 0.0344(17) Uani 1.000000 .
H17b H 0.3118(2) 0.4641(3) 0.8986(6) 0.0476(19) Uani 1.000000 .
H17c H 0.3592(2) 0.4743(2) 0.9979(6) 0.045(2) Uani 1.000000 .
H16a H 0.2938(2) 0.3822(2) 0.8457(7) 0.047(2) Uani 1.000000 .
H16b H 0.3403(2) 0.3714(2) 0.8228(6) 0.0424(19) Uani 1.000000 .
H16c H 0.3350(2) 0.3949(2) 0.9695(6) 0.045(2) Uani 1.000000 .
H1a H 0.3273(2) 0.4125(2) 0.4148(5) 0.0323(16) Uani 1.000000 .
H1b H 0.3677(2) 0.3952(2) 0.4069(6) 0.0347(17) Uani 1.000000 .
H5a H 0.3080(2) 0.4628(2) 0.3919(6) 0.0353(17) Uani 1.000000 .
H5b H 0.3326(2) 0.5160(2) 0.3102(6) 0.0400(18) Uani 1.000000 .
H19a H 0.4311(3) 0.5949(2) 0.4062(7) 0.050(2) Uani 1.000000 .
H19b H 0.3860(3) 0.5874(3) 0.2991(7) 0.056(2) Uani 1.000000 .
H19c H 0.4103(3) 0.6335(3) 0.4076(8) 0.063(2) Uani 1.000000 .
H18 H 0.3800(2) 0.5844(2) 0.5936(6) 0.0406(18) Uani 1.000000 .
H20a H 0.3035(3) 0.5577(3) 0.3890(8) 0.071(3) Uani 1.000000 .
H20b H 0.2976(3) 0.5600(3) 0.5570(8) 0.076(3) Uani 1.000000 .
H20c H 0.3329(3) 0.6109(3) 0.4724(8) 0.065(3) Uani 1.000000 .

loop_
_atom_site_aniso_label
_atom_site_aniso_U_11
_atom_site_aniso_U_22
_atom_site_aniso_U_33
_atom_site_aniso_U_12
_atom_site_aniso_U_13
_atom_site_aniso_U_23
Ga1 0.01007(3) 0.01290(3) 0.01080(3) 0.00366(2) -0.000302(18) -0.000937(18)
F2 0.01331(14) 0.01988(15) 0.01491(13) 0.00745(12) -0.00175(10) -0.00124(11)
F3 0.01955(15) 0.01711(14) 0.01571(13) 0.00702(12) 0.00014(11) -0.00344(11)
F1 0.01618(14) 0.01629(14) 0.01694(13) 0.00336(12) 0.00261(11) 0.00082(11)
O1 0.01418(18) 0.0320(2) 0.01983(18) 0.00168(17) 0.00022(14) -0.01217(16)
N4 0.0141(2) 0.0156(2) 0.01107(18) 0.00634(18) -0.00035(15) -0.00178(15)
N2 0.01159(19) 0.0158(2) 0.01263(18) 0.00392(17) 0.00145(15) -0.00032(15)
N1 0.01127(19) 0.0167(2) 0.01139(17) 0.00409(16) -0.00040(14) -0.00204(15)
N3 0.0164(2) 0.0237(2) 0.01732(19) 0.01157(18) -0.00024(16) 0.00100(17)
C2 0.0158(3) 0.0142(2) 0.0155(2) 0.0032(2) 0.00275(19) -0.00051(18)
C6 0.0149(2) 0.0248(3) 0.0123(2) 0.0075(2) -0.00104(19) 0.0001(2)
C4 0.0155(3) 0.0307(3) 0.0200(3) 0.0137(2) 0.0009(2) -0.0007(2)
C8 0.0136(2) 0.0172(2) 0.0126(2) 0.0041(2) 0.00043(18) -0.00317(17)
C3 0.0108(2) 0.0253(3) 0.0168(2) 0.0057(2) 0.0010(2) -0.0015(2)
C7 0.0124(2) 0.0186(3) 0.0127(2) 0.0050(2) 0.00028(18) -0.00359(19)
C14 0.0172(2) 0.0188(2) 0.0115(2) 0.0084(2) 0.00094(18) -0.00088(18)
C12 0.0260(3) 0.0204(3) 0.0124(2) 0.0099(2) 0.0026(2) -0.00200(19)
C9 0.0157(2) 0.0127(2) 0.0102(2) 0.00635(19) -0.00013(17) -0.00013(16)
C10 0.0183(3) 0.0209(3) 0.0120(2) 0.0084(2) -0.00224(19) -0.00271(18)
C13 0.0210(3) 0.0218(3) 0.0136(2) 0.0106(2) 0.0034(2) -0.00018(19)
C15 0.0154(3) 0.0188(3) 0.0133(2) 0.0053(2) 0.00220(18) 0.00136(18)
C11 0.0234(3) 0.0241(3) 0.0118(2) 0.0088(2) -0.0026(2) -0.00427(19)
C17 0.0210(3) 0.0262(3) 0.0149(3) 0.0090(3) 0.0037(2) -0.0015(2)
C16 0.0245(3) 0.0221(3) 0.0195(3) 0.0057(3) 0.0050(2) 0.0055(2)
C1 0.0133(2) 0.0165(2) 0.0149(2) 0.0027(2) 0.00015(19) -0.00316(19)
C5 0.0166(3) 0.0307(3) 0.0158(2) 0.0121(3) -0.0028(2) 0.0010(2)
C19 0.0354(4) 0.0275(4) 0.0386(4) 0.0179(3) 0.0032(3) 0.0101(3)
C18 0.0332(3) 0.0294(3) 0.0276(3) 0.0218(3) 0.0011(3) 0.0036(2)
C20 0.0480(5) 0.0556(5) 0.0480(5) 0.0426(4) 0.0110(4) 0.0159(4)
H4 0.027(4) 0.040(5) 0.028(4) 0.015(4) -0.001(3) 0.003(3)
H10 0.027(4) 0.061(5) 0.030(4) 0.024(4) -0.001(3) -0.007(3)
H11 0.033(4) 0.066(5) 0.031(4) 0.019(4) -0.012(3) -0.021(4)
H12 0.049(5) 0.044(5) 0.034(4) 0.019(4) 0.006(3) -0.010(3)
H13 0.032(4) 0.058(5) 0.020(3) 0.028(4) 0.000(3) -0.006(3)
H14 0.037(4) 0.061(5) 0.025(4) 0.026(4) -0.004(3) -0.012(3)
H2a 0.023(4) 0.034(4) 0.035(4) 0.016(3) -0.008(3) -0.001(3)
H2b 0.026(4) 0.024(4) 0.035(4) 0.004(3) 0.011(3) 0.006(3)
H6a 0.022(4) 0.023(4) 0.033(4) -0.001(3) 0.006(3) 0.005(3)
H6b 0.041(5) 0.053(5) 0.015(3) 0.025(4) -0.007(3) -0.008(3)
H4a 0.036(4) 0.031(4) 0.034(4) 0.015(4) 0.007(3) -0.006(3)
H4b 0.031(4) 0.054(5) 0.043(4) 0.026(4) -0.000(3) 0.008(4)
H3a 0.029(4) 0.039(4) 0.020(3) 0.013(3) -0.002(3) -0.004(3)
H3b 0.028(4) 0.040(4) 0.032(4) 0.017(4) 0.006(3) 0.000(3)
H7a 0.024(4) 0.026(4) 0.027(4) 0.002(3) -0.000(3) -0.008(3)
H7b 0.037(4) 0.048(5) 0.016(3) 0.028(4) -0.005(3) -0.004(3)
H15 0.018(4) 0.038(4) 0.026(4) 0.012(3) -0.000(3) 0.002(3)
H17a 0.029(4) 0.027(4) 0.040(4) 0.009(4) 0.008(3) 0.001(3)
H17b 0.031(5) 0.068(6) 0.043(4) 0.025(4) 0.009(4) 0.005(4)
H17c 0.052(5) 0.059(5) 0.023(4) 0.027(4) -0.004(3) -0.002(3)
H16a 0.032(5) 0.044(5) 0.046(5) 0.006(4) -0.002(4) 0.008(4)
H16b 0.058(5) 0.034(4) 0.034(4) 0.022(4) 0.009(4) -0.000(3)
H16c 0.056(5) 0.047(5) 0.024(4) 0.021(4) 0.002(4) 0.005(3)
H1a 0.023(4) 0.038(4) 0.027(4) 0.009(3) -0.004(3) -0.000(3)
H1b 0.042(5) 0.024(4) 0.036(4) 0.015(4) 0.007(3) -0.015(3)
H5a 0.019(4) 0.041(5) 0.037(4) 0.009(4) 0.003(3) 0.001(3)
H5b 0.043(5) 0.052(5) 0.033(4) 0.030(4) -0.011(3) -0.002(4)
H19a 0.036(5) 0.049(5) 0.074(6) 0.028(4) 0.006(4) 0.017(4)
H19b 0.045(5) 0.066(6) 0.049(5) 0.023(5) 0.001(4) 0.007(4)
H19c 0.072(6) 0.036(5) 0.082(6) 0.028(5) -0.008(5) 0.008(5)
H18 0.046(5) 0.025(4) 0.045(4) 0.014(4) -0.001(4) -0.007(3)
H20a 0.082(7) 0.107(9) 0.049(6) 0.067(7) 0.006(5) 0.014(5)
H20b 0.079(7) 0.107(8) 0.083(7) 0.076(6) 0.036(6) 0.035(6)
H20c 0.078(7) 0.060(6) 0.087(7) 0.057(6) 0.008(5) 0.004(5)

loop_
_atom_type_symbol
_atom_type_scat_dispersion_real
_atom_type_scat_dispersion_imag
_atom_type_scat_source
_atom_type_scat_dispersion_source
C 0.00313 0.00162 'NoSpherA2: Chem.Sci. 2021, DOI:10.1039/D0SC05526C' 'Brennan, Cowan, Rev. Sci. Instrum., 1992, 63, 850'
F 0.01756 0.01033 'NoSpherA2: Chem.Sci. 2021, DOI:10.1039/D0SC05526C' 'Brennan, Cowan, Rev. Sci. Instrum., 1992, 63, 850'
Ga 0.23696 1.61810 'NoSpherA2: Chem.Sci. 2021, DOI:10.1039/D0SC05526C' 'Brennan, Cowan, Rev. Sci. Instrum., 1992, 63, 850'
H 0.00000 0.00000 'NoSpherA2: Chem.Sci. 2021, DOI:10.1039/D0SC05526C' 'Brennan, Cowan, Rev. Sci. Instrum., 1992, 63, 850'
N 0.00612 0.00332 'NoSpherA2: Chem.Sci. 2021, DOI:10.1039/D0SC05526C' 'Brennan, Cowan, Rev. Sci. Instrum., 1992, 63, 850'
O 0.01085 0.00610 'NoSpherA2: Chem.Sci. 2021, DOI:10.1039/D0SC05526C' 'Brennan, Cowan, Rev. Sci. Instrum., 1992, 63, 850'

loop_
_geom_angle_atom_site_label_1
_geom_angle_atom_site_label_2
_geom_angle_atom_site_label_3
_geom_angle
_geom_angle_site_symmetry_1
_geom_angle_site_symmetry_3
_geom_angle_publ_flag
F3 Ga1 F2 98.067(12) . . ?
F1 Ga1 F2 93.541(13) . . ?
F1 Ga1 F3 95.564(12) . . ?
N2 Ga1 F2 85.845(14) . . ?
N2 Ga1 F3 93.774(13) . . ?
N2 Ga1 F1 170.635(13) . . ?
N1 Ga1 F2 92.169(14) . . ?
N1 Ga1 F3 168.874(14) . . ?
N1 Ga1 F1 88.107(13) . . ?
N1 Ga1 N2 82.582(14) . . ?
N3 Ga1 F2 167.429(14) . . ?
N3 Ga1 F3 87.293(14) . . ?
N3 Ga1 F1 97.263(14) . . ?
N3 Ga1 N2 82.448(15) . . ?
N3 Ga1 N1 81.818(15) . . ?
C9 N4 C8 126.89(4) . . ?
H4 N4 C8 117.1(4) . . ?
H4 N4 C9 115.8(4) . . ?
C2 N2 Ga1 101.39(3) . . ?
C3 N2 Ga1 108.67(3) . . ?
C3 N2 C2 111.01(4) . . ?
C15 N2 Ga1 112.85(3) . . ?
C15 N2 C2 109.35(4) . . ?
C15 N2 C3 112.99(4) . . ?
C6 N1 Ga1 103.28(3) . . ?
C7 N1 Ga1 108.46(3) . . ?
C7 N1 C6 110.93(4) . . ?
C1 N1 Ga1 109.11(3) . . ?
C1 N1 C6 112.81(4) . . ?
C1 N1 C7 111.82(4) . . ?
C4 N3 Ga1 102.00(3) . . ?
C5 N3 Ga1 108.42(3) . . ?
C5 N3 C4 111.04(4) . . ?
C18 N3 Ga1 113.84(3) . . ?
C18 N3 C4 108.31(4) . . ?
C18 N3 C5 112.74(4) . . ?
C1 C2 N2 112.39(4) . . ?
H2a C2 N2 106.2(3) . . ?
H2a C2 C1 109.9(3) . . ?
H2b C2 N2 110.9(3) . . ?
H2b C2 C1 107.3(3) . . ?
H2b C2 H2a 110.2(5) . . ?
C5 C6 N1 111.29(4) . . ?
H6a C6 N1 105.9(3) . . ?
H6a C6 C5 109.0(3) . . ?
H6b C6 N1 109.8(3) . . ?
H6b C6 C5 110.3(3) . . ?
H6b C6 H6a 110.3(5) . . ?
C3 C4 N3 112.99(4) . . ?
H4a C4 N3 105.1(3) . . ?
H4a C4 C3 110.5(3) . . ?
H4b C4 N3 111.3(3) . . ?
H4b C4 C3 107.8(4) . . ?
H4b C4 H4a 109.1(5) . . ?
N4 C8 O1 124.70(4) . . ?
C7 C8 O1 122.56(4) . . ?
C7 C8 N4 112.73(4) . . ?
C4 C3 N2 111.98(4) . . ?
H3a C3 N2 109.2(3) . . ?
H3a C3 C4 110.4(3) . . ?
H3b C3 N2 111.6(3) . . ?
H3b C3 C4 108.2(3) . . ?
H3b C3 H3a 105.3(4) . . ?
C8 C7 N1 113.88(4) . . ?
H7a C7 N1 107.2(3) . . ?
H7a C7 C8 110.3(3) . . ?
H7b C7 N1 108.8(3) . . ?
H7b C7 C8 109.8(3) . . ?
H7b C7 H7a 106.5(5) . . ?
C13 C14 C9 120.37(5) . . ?
H14 C14 C9 119.8(3) . . ?
H14 C14 C13 119.8(3) . . ?
C11 C12 C13 118.75(5) . . ?
H12 C12 C13 121.5(4) . . ?
H12 C12 C11 119.8(4) . . ?
C14 C9 N4 116.92(4) . . ?
C10 C9 N4 123.69(4) . . ?
C10 C9 C14 119.38(4) . . ?
C11 C10 C9 119.49(5) . . ?
H10 C10 C9 119.9(3) . . ?
H10 C10 C11 120.6(3) . . ?
C12 C13 C14 120.69(5) . . ?
H13 C13 C14 118.8(3) . . ?
H13 C13 C12 120.5(3) . . ?
C17 C15 N2 113.25(4) . . ?
C16 C15 N2 113.20(4) . . ?
C16 C15 C17 108.08(5) . . ?
H15 C15 N2 103.8(3) . . ?
H15 C15 C17 109.5(3) . . ?
H15 C15 C16 108.9(3) . . ?
C10 C11 C12 121.32(5) . . ?
H11 C11 C12 120.4(3) . . ?
H11 C11 C10 118.2(3) . . ?
H17a C17 C15 112.5(3) . . ?
H17b C17 C15 111.6(4) . . ?
H17b C17 H17a 108.7(5) . . ?
H17c C17 C15 107.6(4) . . ?
H17c C17 H17a 107.2(5) . . ?
H17c C17 H17b 109.0(5) . . ?
H16a C16 C15 109.9(4) . . ?
H16b C16 C15 113.2(3) . . ?
H16b C16 H16a 109.3(5) . . ?
H16c C16 C15 108.8(4) . . ?
H16c C16 H16a 108.3(5) . . ?
H16c C16 H16b 107.2(5) . . ?
C2 C1 N1 111.73(4) . . ?
H1a C1 N1 109.1(3) . . ?
H1a C1 C2 111.0(3) . . ?
H1b C1 N1 110.1(3) . . ?
H1b C1 C2 109.3(3) . . ?
H1b C1 H1a 105.4(5) . . ?
C6 C5 N3 111.72(4) . . ?
H5a C5 N3 108.8(3) . . ?
H5a C5 C6 111.0(3) . . ?
H5b C5 N3 110.6(3) . . ?
H5b C5 C6 107.8(3) . . ?
H5b C5 H5a 106.8(5) . . ?
H19a C19 C18 111.2(4) . . ?
H19b C19 C18 111.4(4) . . ?
H19b C19 H19a 110.6(6) . . ?
H19c C19 C18 108.6(5) . . ?
H19c C19 H19a 107.4(6) . . ?
H19c C19 H19b 107.4(6) . . ?
C19 C18 N3 113.23(5) . . ?
C20 C18 N3 113.06(6) . . ?
C20 C18 C19 109.14(6) . . ?
H18 C18 N3 104.7(3) . . ?
H18 C18 C19 107.2(3) . . ?
H18 C18 C20 109.3(4) . . ?
H20a C20 C18 112.3(4) . . ?
H20b C20 C18 113.1(4) . . ?
H20b C20 H20a 108.6(7) . . ?
H20c C20 C18 107.5(4) . . ?
H20c C20 H20a 107.4(6) . . ?
H20c C20 H20b 107.6(6) . . ?

loop_
_geom_bond_atom_site_label_1
_geom_bond_atom_site_label_2
_geom_bond_distance
_geom_bond_site_symmetry_2
_geom_bond_publ_flag
Ga1 F2 1.8613(3) . ?
Ga1 F3 1.8244(3) . ?
Ga1 F1 1.8392(3) . ?
Ga1 N2 2.2007(4) . ?
Ga1 N1 2.1674(4) . ?
Ga1 N3 2.2057(4) . ?
O1 C8 1.2275(6) . ?
N4 C8 1.3518(6) . ?
N4 C9 1.4101(6) . ?
N4 H4 0.986(7) . ?
N2 C2 1.4888(6) . ?
N2 C3 1.4883(6) . ?
N2 C15 1.5195(6) . ?
N1 C6 1.4864(6) . ?
N1 C7 1.4807(6) . ?
N1 C1 1.4907(6) . ?
N3 C4 1.4955(6) . ?
N3 C5 1.4895(6) . ?
N3 C18 1.5114(7) . ?
C2 C1 1.5228(7) . ?
C2 H2a 1.111(6) . ?
C2 H2b 1.102(6) . ?
C6 C5 1.5233(8) . ?
C6 H6a 1.092(6) . ?
C6 H6b 1.096(6) . ?
C4 C3 1.5193(8) . ?
C4 H4a 1.088(6) . ?
C4 H4b 1.070(6) . ?
C8 C7 1.5356(6) . ?
C3 H3a 1.095(6) . ?
C3 H3b 1.085(6) . ?
C7 H7a 1.090(6) . ?
C7 H7b 1.104(6) . ?
C14 C9 1.3982(7) . ?
C14 C13 1.3893(7) . ?
C14 H14 1.064(6) . ?
C12 C13 1.3944(7) . ?
C12 C11 1.3900(8) . ?
C12 H12 1.080(6) . ?
C9 C10 1.3986(7) . ?
C10 C11 1.3966(7) . ?
C10 H10 1.065(6) . ?
C13 H13 1.084(6) . ?
C15 C17 1.5286(7) . ?
C15 C16 1.5323(8) . ?
C15 H15 1.101(6) . ?
C11 H11 1.075(6) . ?
C17 H17a 1.084(6) . ?
C17 H17b 1.079(7) . ?
C17 H17c 1.094(6) . ?
C16 H16a 1.093(7) . ?
C16 H16b 1.093(7) . ?
C16 H16c 1.090(6) . ?
C1 H1a 1.065(6) . ?
C1 H1b 1.096(6) . ?
C5 H5a 1.101(6) . ?
C5 H5b 1.087(6) . ?
C19 C18 1.5277(9) . ?
C19 H19a 1.085(7) . ?
C19 H19b 1.084(8) . ?
C19 H19c 1.081(8) . ?
C18 C20 1.5367(9) . ?
C18 H18 1.096(6) . ?
C20 H20a 1.093(9) . ?
C20 H20b 1.062(8) . ?
C20 H20c 1.101(9) . ?

loop_
_geom_torsion_atom_site_label_1
_geom_torsion_atom_site_label_2
_geom_torsion_atom_site_label_3
_geom_torsion_atom_site_label_4
_geom_torsion
_geom_torsion_site_symmetry_1
_geom_torsion_site_symmetry_2
_geom_torsion_site_symmetry_3
_geom_torsion_site_symmetry_4
_geom_torsion_publ_flag
Ga1 N2 C2 C1 -50.45(3) . . . . ?
Ga1 N2 C3 C4 -21.02(3) . . . . ?
Ga1 N2 C15 C17 77.24(4) . . . . ?
Ga1 N2 C15 C16 -159.28(4) . . . . ?
Ga1 N1 C6 C5 -51.31(3) . . . . ?
Ga1 N1 C7 C8 -170.54(3) . . . . ?
Ga1 N1 C1 C2 -18.92(3) . . . . ?
Ga1 N3 C4 C3 -49.19(3) . . . . ?
Ga1 N3 C5 C6 -20.21(3) . . . . ?
Ga1 N3 C18 C19 70.53(4) . . . . ?
Ga1 N3 C18 C20 -164.69(5) . . . . ?
O1 C8 N4 C9 1.70(7) . . . . ?
O1 C8 C7 N1 -16.13(6) . . . . ?
N4 C8 C7 N1 164.75(4) . . . . ?
N4 C9 C14 C13 -178.36(4) . . . . ?
N4 C9 C10 C11 178.23(5) . . . . ?
N2 C2 C1 N1 49.38(5) . . . . ?
N2 C3 C4 N3 49.95(4) . . . . ?
N1 C6 C5 N3 49.97(5) . . . . ?
C14 C9 C10 C11 -0.52(5) . . . . ?
C14 C13 C12 C11 -0.23(6) . . . . ?
C12 C11 C10 C9 0.20(6) . . . . ?

loop_
_smtbx_masks_void_nr
_smtbx_masks_void_average_x
_smtbx_masks_void_average_y
_smtbx_masks_void_average_z
_smtbx_masks_void_volume
_smtbx_masks_void_count_electrons
_smtbx_masks_void_content
1 0.000 0.000 0.000 29.4 0.0 ?
2 0.000 0.000 0.500 219.8 3.9 '0.4 H2O'
3 0.333 0.667 0.167 219.8 3.9 '0.4 H2O'
4 0.333 0.667 0.667 29.4 0.0 ?
5 0.667 0.333 0.833 219.8 3.9 '0.4 H2O'
6 0.667 0.333 0.333 29.4 0.0 ?
